data_7223014
loop_
_publ_author_name
'Ye, Run-Ping'
'Zhang, Xin'
'Zhai, Ji-Quan'
'Qin, Ye-Yan'
'Zhang, Lei'
'Yao, Yuan-Gen'
'Zhang, Jian'

_publ_section_title
;
 N-donor ligands enhancing luminescence properties of seven Zn/Cd(ii) MOFs
 based on a large rigid \p-conjugated carboxylate ligand
;
_journal_issue 47
_journal_name_full CrystEngComm
_journal_page_first 9155
_journal_paper_doi 10.1039/C5CE01884F
_journal_volume 17
_journal_year 2015
_chemical_formula_moiety 'C88 H56 N8 O22 Zn4, 2(H2O)'
_chemical_formula_sum 'C88 H60 N8 O24 Zn4'
_chemical_formula_weight 1870.97
_chemical_name_systematic
; 
 ? 
;
_space_group_IT_number 14
_symmetry_cell_setting monoclinic
_symmetry_space_group_name_Hall '-P 2yn'
_symmetry_space_group_name_H-M 'P 1 21/n 1'
_atom_sites_solution_hydrogens geom
_atom_sites_solution_primary direct
_atom_sites_solution_secondary difmap
_audit_creation_method SHELXL-97
_audit_update_record
;
2015-10-21 deposited with the CCDC.
2015-10-23 downloaded from the CCDC.
;
_cell_angle_alpha 90.00
_cell_angle_beta 97.171(4)
_cell_angle_gamma 90.00
_cell_formula_units_Z 4
_cell_length_a 22.120(6)
_cell_length_b 17.647(4)
_cell_length_c 25.391(6)
_cell_measurement_reflns_used 20226
_cell_measurement_temperature 293(2)
_cell_measurement_theta_max 27.5594
_cell_measurement_theta_min 2.2479
_cell_volume 9834(4)
_computing_cell_refinement 'Bruker XSCANS'
_computing_data_collection 'Bruker XSCANS'
_computing_data_reduction 'Bruker SHELXTL'
_computing_molecular_graphics 'Bruker SHELXTL'
_computing_publication_material 'Bruker SHELXTL'
_computing_structure_refinement 'SHELXL-97 (Sheldrick, 1997)'
_computing_structure_solution 'SHELXS-97 (Sheldrick, 1990)'
_diffrn_ambient_temperature 293(2)
_diffrn_measured_fraction_theta_full 0.998
_diffrn_measured_fraction_theta_max 0.998
_diffrn_measurement_device_type 'Bruker P4'
_diffrn_measurement_method '\w scans'
_diffrn_radiation_monochromator graphite
_diffrn_radiation_source 'fine-focus sealed tube'
_diffrn_radiation_type MoK\a
_diffrn_radiation_wavelength 0.71073
_diffrn_reflns_av_R_equivalents 0.0390
_diffrn_reflns_av_sigmaI/netI 0.0359
_diffrn_reflns_limit_h_max 26
_diffrn_reflns_limit_h_min -26
_diffrn_reflns_limit_k_max 20
_diffrn_reflns_limit_k_min -19
_diffrn_reflns_limit_l_max 28
_diffrn_reflns_limit_l_min -30
_diffrn_reflns_number 61098
_diffrn_reflns_theta_full 25.00
_diffrn_reflns_theta_max 25.00
_diffrn_reflns_theta_min 2.25
_diffrn_standards_decay_% none
_diffrn_standards_interval_count none
_diffrn_standards_interval_time 0
_diffrn_standards_number none
_exptl_absorpt_coefficient_mu 1.034
_exptl_absorpt_correction_T_max 0.883
_exptl_absorpt_correction_T_min 0.662
_exptl_absorpt_correction_type multi-scan
_exptl_absorpt_process_details crystalclear
_exptl_crystal_colour colourless
_exptl_crystal_density_diffrn 1.264
_exptl_crystal_density_method 'not measured'
_exptl_crystal_description piece
_exptl_crystal_F_000 6396
_exptl_crystal_size_max 0.76
_exptl_crystal_size_mid 0.34
_exptl_crystal_size_min 0.12
_platon_squeeze_details
;
;
_refine_diff_density_max 1.725
_refine_diff_density_min -0.600
_refine_diff_density_rms 0.144
_refine_ls_extinction_method none
_refine_ls_goodness_of_fit_ref 1.054
_refine_ls_hydrogen_treatment mixed
_refine_ls_matrix_type full
_refine_ls_number_parameters 1107
_refine_ls_number_reflns 17315
_refine_ls_number_restraints 0
_refine_ls_restrained_S_all 1.054
_refine_ls_R_factor_all 0.0990
_refine_ls_R_factor_gt 0.0791
_refine_ls_shift/su_max 0.005
_refine_ls_shift/su_mean 0.000
_refine_ls_structure_factor_coef Fsqd
_refine_ls_weighting_details 'calc w=1/[\s^2^(Fo^2^)+(0.1704P)^2^+19.4899P] where P=(Fo^2^+2Fc^2^)/3'
_refine_ls_weighting_scheme calc
_refine_ls_wR_factor_gt 0.2501
_refine_ls_wR_factor_ref 0.2777
_reflns_number_gt 12927
_reflns_number_total 17315
_reflns_threshold_expression >2sigma(I)
_cod_data_source_file c5ce01884f2.cif
_cod_data_source_block Compound-5
_cod_depositor_comments
;
The following automatic conversions were performed:

'_symmetry_cell_setting' value 'Monoclinic' changed to 'monoclinic'
according to
/usr/data/users/saulius/crontab/automatic-downloads/rss-feeds/RSC/lib/dictionaries/cif_core.dic
dictionary named 'cif_core.dic' version 2.4.2 from 2011-04-26.

Automatic conversion script
Id: cif_fix_values 3271 2015-04-21 07:52:19Z andrius 

 Adding full bibliography for 7223010--7223016.cif.
;
_cod_original_sg_symbol_H-M P2(1)/n
_cod_database_code 7223014

loop_
_symmetry_equiv_pos_as_xyz
'x, y, z'
'-x+1/2, y+1/2, -z+1/2'
'-x, -y, -z'
'x-1/2, -y-1/2, z-1/2'

loop_
_atom_site_label
_atom_site_type_symbol
_atom_site_fract_x
_atom_site_fract_y
_atom_site_fract_z
_atom_site_U_iso_or_equiv
_atom_site_adp_type
_atom_site_occupancy
_atom_site_symmetry_multiplicity
_atom_site_calc_flag
_atom_site_refinement_flags
Zn1 Zn 0.16139(2) 0.05408(3) 0.51743(2) 0.02980(18) Uani 1 1 d .
Zn2 Zn 0.27259(3) 0.64457(3) 0.58567(2) 0.03248(19) Uani 1 1 d .
Zn3 Zn 0.33354(3) 0.55973(3) 0.47857(2) 0.03284(19) Uani 1 1 d .
Zn4 Zn 0.23054(3) 0.14915(3) 0.41187(2) 0.03538(19) Uani 1 1 d .
O6 O 0.1940(2) 0.1464(2) 0.54972(15) 0.0504(10) Uani 1 1 d .
O8 O 0.2438(2) 0.5406(2) 0.56918(18) 0.0557(11) Uani 1 1 d .
O16 O 0.38758(17) 0.4999(2) 0.43931(14) 0.0439(9) Uani 1 1 d .
O7 O 0.2227(2) 0.2088(2) 0.48029(15) 0.0500(10) Uani 1 1 d .
C35 C 0.2899(3) 0.8576(3) 0.4795(2) 0.0427(13) Uani 1 1 d .
H35 H 0.2518 0.8471 0.4896 0.051 Uiso 1 1 calc R
C24 C 0.2288(3) 0.4054(3) 0.6208(2) 0.0455(13) Uani 1 1 d .
H24 H 0.2319 0.4495 0.6411 0.055 Uiso 1 1 calc R
O4 O 0.10791(17) -0.0046(2) 0.55587(14) 0.0443(9) Uani 1 1 d .
C34 C 0.2610(3) 0.9943(3) 0.4689(2) 0.0422(12) Uani 1 1 d .
O12 O 0.3463(3) 0.6691(2) 0.4684(2) 0.0768(16) Uani 1 1 d .
C17 C 0.2106(2) 0.2047(3) 0.5268(2) 0.0401(12) Uani 1 1 d .
C19 C 0.2390(2) 0.4078(3) 0.5684(2) 0.0384(11) Uani 1 1 d .
C21 C 0.2181(2) 0.2752(3) 0.5602(2) 0.0387(11) Uani 1 1 d .
N1 N 0.02393(19) -0.0999(3) 0.76244(17) 0.0399(10) Uani 1 1 d .
C3 C 0.0091(2) -0.0577(3) 0.5987(2) 0.0369(11) Uani 1 1 d .
H3 H 0.0055 -0.0484 0.5623 0.044 Uiso 1 1 calc R
C22 C 0.2075(3) 0.2729(3) 0.6125(2) 0.0433(12) Uani 1 1 d .
H22 H 0.1959 0.2277 0.6271 0.052 Uiso 1 1 calc R
O11 O 0.27784(18) 0.7083(2) 0.51937(15) 0.0467(9) Uani 1 1 d .
C20 C 0.2344(2) 0.3429(3) 0.5377(2) 0.0389(12) Uani 1 1 d .
H20 H 0.2421 0.3445 0.5025 0.047 Uiso 1 1 calc R
N4 N 0.4731(2) 0.3904(3) 0.23732(16) 0.0423(11) Uani 1 1 d .
C36 C 0.3323(3) 0.8004(3) 0.4767(2) 0.0476(13) Uani 1 1 d .
C4 C 0.0631(2) -0.0435(3) 0.6300(2) 0.0372(11) Uani 1 1 d .
C18 C 0.2569(2) 0.4822(3) 0.5459(2) 0.0388(12) Uani 1 1 d .
C56 C 0.5316(2) 0.3931(3) 0.3242(2) 0.0367(11) Uani 1 1 d .
H56 H 0.5649 0.3735 0.3095 0.044 Uiso 1 1 calc R
O3 O 0.1612(2) 0.0143(3) 0.63412(17) 0.0691(14) Uani 1 1 d .
C5 C 0.1161(3) -0.0083(3) 0.6062(2) 0.0436(13) Uani 1 1 d .
N7 N 0.2522(3) 0.1096(3) 0.3357(2) 0.0606(15) Uani 1 1 d .
C33 C 0.3168(3) 0.7198(3) 0.4885(2) 0.0494(14) Uani 1 1 d .
N5 N 0.2630(2) 0.6323(3) 0.66896(18) 0.0458(11) Uani 1 1 d .
C23 C 0.2141(3) 0.3376(3) 0.6435(2) 0.0463(13) Uani 1 1 d .
C40 C 0.3057(3) 0.9315(3) 0.4667(2) 0.0465(13) Uani 1 1 d .
C8 C -0.0348(2) -0.0999(3) 0.6759(2) 0.0365(11) Uani 1 1 d .
H8 H -0.0680 -0.1187 0.6909 0.044 Uiso 1 1 calc R
O9 O 0.2842(2) 0.4794(2) 0.50588(17) 0.0546(11) Uani 1 1 d .
C73 C 0.2125(3) 0.6653(3) 0.6835(2) 0.0516(15) Uani 1 1 d .
C1 C -0.0997(2) -0.0970(3) 0.58742(19) 0.0344(11) Uani 1 1 d .
N2 N 0.2058(2) 0.3354(3) 0.69799(18) 0.0509(12) Uani 1 1 d .
C2 C -0.0395(2) -0.0857(3) 0.62115(19) 0.0347(11) Uani 1 1 d .
C39 C 0.3625(3) 0.9474(3) 0.4515(3) 0.0586(16) Uani 1 1 d .
H39 H 0.3726 0.9966 0.4428 0.070 Uiso 1 1 calc R
C6 C 0.0686(2) -0.0579(3) 0.6842(2) 0.0402(12) Uani 1 1 d .
H6 H 0.1055 -0.0487 0.7051 0.048 Uiso 1 1 calc R
C84 C 0.3059(4) 0.1346(5) 0.3233(3) 0.080(3) Uani 1 1 d .
C50 C 0.5987(2) 0.4026(3) 0.41208(19) 0.0345(11) Uani 1 1 d .
N6 N 0.1894(2) 0.7006(3) 0.5929(2) 0.0541(13) Uani 1 1 d .
C7 C 0.0196(2) -0.0859(3) 0.7074(2) 0.0362(11) Uani 1 1 d .
O5 O 0.12365(19) -0.0661(3) 0.79164(17) 0.0635(13) Uani 1 1 d .
C52 C 0.4884(2) 0.4394(3) 0.4007(2) 0.0352(11) Uani 1 1 d .
H52 H 0.4925 0.4526 0.4364 0.042 Uiso 1 1 calc R
O17 O 0.3300(2) 0.4848(4) 0.36331(19) 0.098(2) Uani 1 1 d .
C55 C 0.4776(2) 0.4043(3) 0.29229(19) 0.0379(12) Uani 1 1 d .
C54 C 0.4271(3) 0.4305(3) 0.3154(2) 0.0431(13) Uani 1 1 d .
H54 H 0.3896 0.4360 0.2948 0.052 Uiso 1 1 calc R
N8 N 0.3203(2) 0.1955(3) 0.40717(19) 0.0505(12) Uani 1 1 d .
C11 C -0.0062(3) -0.1277(3) 0.8446(2) 0.0402(12) Uani 1 1 d .
O20 O 0.3736(2) 0.4283(3) 0.20865(17) 0.0709(15) Uani 1 1 d .
C81 C 0.3429(3) 0.1798(4) 0.3626(3) 0.067(2) Uani 1 1 d .
C60 C 0.4429(3) 0.3902(3) 0.1478(2) 0.0444(13) Uani 1 1 d .
C28 C 0.1701(3) 0.3141(3) 0.7763(2) 0.0565(16) Uani 1 1 d .
C53 C 0.4331(2) 0.4483(3) 0.3692(2) 0.0404(12) Uani 1 1 d .
C10 C 0.0740(2) -0.0887(3) 0.7999(2) 0.0424(13) Uani 1 1 d .
C25 C 0.1599(3) 0.3008(3) 0.7189(2) 0.0565(16) Uani 1 1 d .
O10 O 0.1171(3) 0.2683(4) 0.6935(2) 0.099(2) Uani 1 1 d .
C76 C 0.2994(3) 0.5959(4) 0.7056(3) 0.0612(17) Uani 1 1 d .
H76 H 0.3337 0.5719 0.6957 0.073 Uiso 1 1 calc R
C49 C 0.3786(3) 0.4805(4) 0.3917(2) 0.0456(14) Uani 1 1 d .
C27 C 0.2214(4) 0.3552(4) 0.7878(3) 0.0658(18) Uani 1 1 d .
C69 C 0.1728(3) 0.7005(3) 0.6420(3) 0.0581(17) Uani 1 1 d .
C57 C 0.4233(3) 0.4054(4) 0.2002(2) 0.0468(14) Uani 1 1 d .
C51 C 0.5377(2) 0.4107(3) 0.37850(19) 0.0332(10) Uani 1 1 d .
C37 C 0.3887(3) 0.8159(4) 0.4604(3) 0.0607(17) Uani 1 1 d .
H37 H 0.4158 0.7766 0.4570 0.073 Uiso 1 1 calc R
C61 C 0.4106(3) 0.4004(3) 0.0980(2) 0.0503(14) Uani 1 1 d .
H61 H 0.3701 0.4157 0.0941 0.060 Uiso 1 1 calc R
C16 C 0.0544(3) -0.1069(3) 0.8516(2) 0.0400(12) Uani 1 1 d .
C12 C -0.0361(3) -0.1419(4) 0.8880(2) 0.0482(14) Uani 1 1 d .
H12 H -0.0769 -0.1559 0.8839 0.058 Uiso 1 1 calc R
C26 C 0.2480(4) 0.3753(5) 0.7381(3) 0.074(2) Uani 1 1 d .
H26A H 0.2475 0.4296 0.7321 0.089 Uiso 1 1 calc R
H26B H 0.2894 0.3567 0.7390 0.089 Uiso 1 1 calc R
C29 C 0.1393(4) 0.2910(4) 0.8170(3) 0.082(2) Uani 1 1 d .
H29 H 0.1040 0.2623 0.8097 0.098 Uiso 1 1 calc R
C58 C 0.5257(3) 0.3653(4) 0.2123(2) 0.0466(14) Uani 1 1 d .
H58A H 0.5380 0.3145 0.2236 0.056 Uiso 1 1 calc R
H58B H 0.5599 0.3995 0.2206 0.056 Uiso 1 1 calc R
C59 C 0.5029(3) 0.3672(3) 0.1549(2) 0.0442(13) Uani 1 1 d .
C75 C 0.2890(4) 0.5916(6) 0.7586(3) 0.087(3) Uani 1 1 d .
H75 H 0.3163 0.5660 0.7832 0.104 Uiso 1 1 calc R
C38 C 0.4045(3) 0.8885(4) 0.4495(3) 0.0611(17) Uani 1 1 d .
C64 C 0.5335(3) 0.3523(4) 0.1111(2) 0.0550(16) Uani 1 1 d .
H64 H 0.5738 0.3361 0.1152 0.066 Uiso 1 1 calc R
C68 C 0.1184(4) 0.7331(5) 0.6538(4) 0.095(3) Uani 1 1 d .
C9 C -0.0295(2) -0.1256(4) 0.7871(2) 0.0436(13) Uani 1 1 d .
H9A H -0.0428 -0.1754 0.7743 0.052 Uiso 1 1 calc R
H9B H -0.0631 -0.0903 0.7801 0.052 Uiso 1 1 calc R
C14 C 0.0578(3) -0.1146(4) 0.9446(2) 0.0529(15) Uani 1 1 d .
H14 H 0.0788 -0.1101 0.9785 0.063 Uiso 1 1 calc R
C77 C 0.3540(3) 0.2366(4) 0.4427(3) 0.0648(19) Uani 1 1 d .
H77 H 0.3387 0.2480 0.4743 0.078 Uiso 1 1 calc R
C30 C 0.1598(6) 0.3097(5) 0.8676(3) 0.099(3) Uani 1 1 d .
H30 H 0.1389 0.2929 0.8951 0.119 Uiso 1 1 calc R
C63 C 0.5009(4) 0.3631(4) 0.0608(2) 0.0585(17) Uani 1 1 d .
H63 H 0.5200 0.3539 0.0308 0.070 Uiso 1 1 calc R
C88 C 0.2178(4) 0.0679(5) 0.3008(3) 0.085(3) Uani 1 1 d .
H88 H 0.1802 0.0513 0.3090 0.101 Uiso 1 1 calc R
C15 C 0.0875(3) -0.1011(4) 0.9012(2) 0.0485(14) Uani 1 1 d .
H15 H 0.1287 -0.0885 0.9052 0.058 Uiso 1 1 calc R
C13 C -0.0030(3) -0.1347(4) 0.9385(2) 0.0536(15) Uani 1 1 d .
H13 H -0.0224 -0.1435 0.9684 0.064 Uiso 1 1 calc R
C62 C 0.4406(3) 0.3871(4) 0.0547(2) 0.0570(16) Uani 1 1 d .
H62 H 0.4202 0.3944 0.0207 0.068 Uiso 1 1 calc R
C72 C 0.1985(4) 0.6632(5) 0.7363(3) 0.077(2) Uani 1 1 d .
N3 N 0.4640(3) 0.9032(4) 0.4352(3) 0.085(2) Uani 1 1 d .
C85 C 0.3274(5) 0.1183(8) 0.2752(4) 0.130(5) Uani 1 1 d .
C41 C 0.5081(5) 0.8418(8) 0.4370(6) 0.149(6) Uani 1 1 d .
H41A H 0.5147 0.8196 0.4722 0.178 Uiso 1 1 calc R
H41B H 0.4939 0.8025 0.4117 0.178 Uiso 1 1 calc R
C42 C 0.4915(5) 0.9667(6) 0.4286(6) 0.138(5) Uani 1 1 d .
C74 C 0.2404(5) 0.6240(6) 0.7735(3) 0.091(3) Uani 1 1 d .
H74 H 0.2334 0.6212 0.8088 0.109 Uiso 1 1 calc R
C65 C 0.1520(4) 0.7324(5) 0.5548(4) 0.081(2) Uani 1 1 d .
H65 H 0.1627 0.7330 0.5205 0.097 Uiso 1 1 calc R
C71 C 0.1441(6) 0.6982(7) 0.7475(5) 0.119(4) Uani 1 1 d .
H71 H 0.1346 0.6979 0.7822 0.143 Uiso 1 1 calc R
C70 C 0.1067(5) 0.7309(6) 0.7102(5) 0.111(4) Uani 1 1 d .
H70 H 0.0715 0.7536 0.7193 0.134 Uiso 1 1 calc R
C87 C 0.2357(5) 0.0481(8) 0.2526(4) 0.130(5) Uani 1 1 d .
H87 H 0.2107 0.0175 0.2293 0.156 Uiso 1 1 calc R
O15 O 0.4696(4) 1.0301(5) 0.4327(6) 0.204(6) Uani 1 1 d .
C31 C 0.2103(6) 0.3525(7) 0.8787(3) 0.106(4) Uani 1 1 d .
H31 H 0.2232 0.3665 0.9136 0.127 Uiso 1 1 calc R
C80 C 0.4011(4) 0.2043(6) 0.3526(4) 0.099(3) Uani 1 1 d .
C79 C 0.4341(4) 0.2475(6) 0.3907(4) 0.099(3) Uani 1 1 d .
H79 H 0.4724 0.2654 0.3854 0.118 Uiso 1 1 calc R
C66 C 0.0975(4) 0.7651(6) 0.5641(5) 0.107(4) Uani 1 1 d .
H66 H 0.0724 0.7876 0.5363 0.128 Uiso 1 1 calc R
C32 C 0.2419(5) 0.3748(6) 0.8400(3) 0.100(3) Uani 1 1 d .
H32 H 0.2772 0.4033 0.8478 0.119 Uiso 1 1 calc R
C78 C 0.4111(4) 0.2639(5) 0.4355(4) 0.088(3) Uani 1 1 d .
H78 H 0.4332 0.2932 0.4616 0.106 Uiso 1 1 calc R
O2 O -0.09914(17) -0.0906(3) 0.53851(14) 0.0479(10) Uani 1 1 d .
O13 O 0.21609(18) 0.9796(2) 0.49399(17) 0.0477(10) Uani 1 1 d .
O19 O 0.63847(17) 0.3652(2) 0.39260(15) 0.0487(10) Uani 1 1 d .
O18 O 0.6037(2) 0.4341(3) 0.45564(16) 0.0594(12) Uani 1 1 d .
O1 O -0.14513(17) -0.1106(3) 0.60999(15) 0.0543(11) Uani 1 1 d .
O14 O 0.2715(2) 1.0550(2) 0.44910(19) 0.0579(12) Uani 1 1 d .
O1W O 0.2613(3) 0.5739(4) 0.4135(2) 0.0946(18) Uani 1 1 d .
H1WA H 0.2291 0.5907 0.4253 0.142 Uiso 1 1 d R
H1WB H 0.2532 0.5311 0.3983 0.142 Uiso 1 1 d R
O2W O 0.1955(3) 0.2526(3) 0.3714(3) 0.1011(19) Uani 1 1 d .
H2WA H 0.1739 0.2416 0.3419 0.152 Uiso 1 1 d R
H2WB H 0.2254 0.2803 0.3651 0.152 Uiso 1 1 d R
C67 C 0.0807(5) 0.7646(6) 0.6130(5) 0.117(4) Uani 1 1 d .
H67 H 0.0436 0.7854 0.6191 0.141 Uiso 1 1 calc R
C48 C 0.5637(3) 0.8760(5) 0.4233(3) 0.117(4) Uani 1 1 d G
C43 C 0.5534(3) 0.9535(5) 0.4183(4) 0.118(4) Uani 1 1 d G
C44 C 0.5992(4) 1.0010(4) 0.4049(5) 0.198(8) Uani 1 1 d G
H44 H 0.5923 1.0529 0.4015 0.237 Uiso 1 1 calc R
C45 C 0.6553(3) 0.9710(6) 0.3965(4) 0.223(11) Uani 1 1 d G
H45 H 0.6860 1.0028 0.3876 0.268 Uiso 1 1 calc R
C46 C 0.6657(2) 0.8935(6) 0.4016(3) 0.166(8) Uani 1 1 d G
H46 H 0.7032 0.8735 0.3960 0.199 Uiso 1 1 calc R
C47 C 0.6199(3) 0.8460(5) 0.4150(3) 0.208(9) Uani 1 1 d G
H47 H 0.6268 0.7941 0.4184 0.250 Uiso 1 1 calc R
C82 C 0.4197(5) 0.1880(9) 0.3009(5) 0.161(7) Uani 1 1 d .
H82 H 0.4567 0.2067 0.2926 0.193 Uiso 1 1 calc R
C83 C 0.3844(7) 0.1461(11) 0.2646(6) 0.211(10) Uani 1 1 d .
H83 H 0.3979 0.1354 0.2322 0.253 Uiso 1 1 calc R
C86 C 0.2877(6) 0.0723(10) 0.2395(4) 0.169(7) Uani 1 1 d .
H86 H 0.2991 0.0594 0.2066 0.203 Uiso 1 1 calc R
O3W O 0.2324(9) 0.3935(8) 0.3882(8) 0.302(9) Uani 1 1 d .
O4W O 0.2236(13) 0.2774(18) 0.1845(9) 0.468(18) Uani 1 1 d .

loop_
_atom_site_aniso_label
_atom_site_aniso_U_11
_atom_site_aniso_U_22
_atom_site_aniso_U_33
_atom_site_aniso_U_23
_atom_site_aniso_U_13
_atom_site_aniso_U_12
Zn1 0.0327(3) 0.0279(3) 0.0304(3) 0.0009(2) 0.0103(2) -0.0024(2)
Zn2 0.0392(3) 0.0285(3) 0.0317(3) 0.0023(2) 0.0121(2) 0.0053(2)
Zn3 0.0420(4) 0.0284(3) 0.0309(3) 0.0006(2) 0.0155(2) 0.0028(2)
Zn4 0.0405(4) 0.0351(4) 0.0325(3) -0.0010(2) 0.0123(3) -0.0038(2)
O6 0.074(3) 0.033(2) 0.044(2) -0.0019(17) 0.0076(19) -0.0126(18)
O8 0.081(3) 0.027(2) 0.064(3) -0.0025(19) 0.031(2) -0.0059(19)
O16 0.047(2) 0.055(2) 0.0318(19) -0.0073(17) 0.0130(15) 0.0131(18)
O7 0.075(3) 0.037(2) 0.042(2) -0.0103(17) 0.025(2) -0.0071(19)
C35 0.056(3) 0.036(3) 0.041(3) 0.002(2) 0.023(2) 0.005(2)
C24 0.066(4) 0.032(3) 0.042(3) -0.006(2) 0.020(3) -0.012(2)
O4 0.047(2) 0.056(2) 0.032(2) 0.0055(17) 0.0134(16) -0.0125(18)
C34 0.051(3) 0.031(3) 0.048(3) -0.001(2) 0.019(2) 0.000(2)
O12 0.109(4) 0.035(2) 0.099(4) 0.019(2) 0.066(3) 0.022(2)
C17 0.047(3) 0.035(3) 0.040(3) -0.002(2) 0.009(2) -0.003(2)
C19 0.047(3) 0.028(3) 0.042(3) -0.001(2) 0.011(2) -0.004(2)
C21 0.044(3) 0.030(3) 0.043(3) -0.004(2) 0.011(2) -0.006(2)
N1 0.036(2) 0.055(3) 0.029(2) 0.007(2) 0.0049(17) -0.009(2)
C3 0.045(3) 0.037(3) 0.030(3) 0.007(2) 0.012(2) 0.000(2)
C22 0.065(3) 0.026(3) 0.041(3) 0.000(2) 0.015(2) -0.010(2)
O11 0.057(2) 0.038(2) 0.049(2) 0.0160(17) 0.0225(19) 0.0063(17)
C20 0.053(3) 0.036(3) 0.031(3) 0.001(2) 0.014(2) -0.001(2)
N4 0.043(2) 0.059(3) 0.026(2) -0.005(2) 0.0076(18) 0.012(2)
C36 0.056(3) 0.036(3) 0.055(3) 0.007(2) 0.024(3) 0.008(2)
C4 0.035(3) 0.045(3) 0.033(3) 0.006(2) 0.010(2) -0.003(2)
C18 0.046(3) 0.032(3) 0.040(3) -0.001(2) 0.012(2) -0.006(2)
C56 0.040(3) 0.042(3) 0.031(3) -0.003(2) 0.013(2) 0.005(2)
O3 0.054(3) 0.109(4) 0.043(2) 0.012(2) 0.003(2) -0.038(3)
C5 0.044(3) 0.050(3) 0.038(3) 0.009(2) 0.012(2) -0.009(2)
N7 0.063(3) 0.077(4) 0.045(3) -0.013(3) 0.022(2) -0.029(3)
C33 0.064(4) 0.033(3) 0.057(4) 0.014(3) 0.029(3) 0.019(3)
N5 0.057(3) 0.049(3) 0.034(2) 0.000(2) 0.016(2) -0.004(2)
C23 0.064(4) 0.038(3) 0.040(3) -0.008(2) 0.017(3) -0.012(3)
C40 0.051(3) 0.040(3) 0.050(3) 0.001(2) 0.017(3) 0.006(2)
C8 0.038(3) 0.042(3) 0.032(3) 0.006(2) 0.013(2) -0.005(2)
O9 0.080(3) 0.039(2) 0.052(2) -0.0008(18) 0.033(2) -0.016(2)
C73 0.070(4) 0.039(3) 0.051(3) -0.004(3) 0.029(3) -0.001(3)
C1 0.039(3) 0.035(3) 0.030(3) 0.002(2) 0.008(2) 0.000(2)
N2 0.078(3) 0.046(3) 0.031(2) -0.004(2) 0.018(2) -0.021(2)
C2 0.036(3) 0.039(3) 0.029(3) 0.004(2) 0.005(2) 0.004(2)
C39 0.050(3) 0.039(3) 0.091(5) 0.006(3) 0.023(3) -0.004(3)
C6 0.038(3) 0.053(3) 0.030(3) 0.006(2) 0.008(2) -0.006(2)
C84 0.072(5) 0.117(7) 0.055(4) -0.030(4) 0.031(4) -0.048(5)
C50 0.040(3) 0.036(3) 0.028(3) -0.002(2) 0.006(2) 0.001(2)
N6 0.057(3) 0.044(3) 0.065(3) 0.019(2) 0.022(3) 0.017(2)
C7 0.034(3) 0.046(3) 0.030(3) 0.006(2) 0.009(2) -0.001(2)
O5 0.040(2) 0.110(4) 0.041(2) 0.012(2) 0.0064(18) -0.021(2)
C52 0.041(3) 0.037(3) 0.029(3) -0.002(2) 0.010(2) 0.003(2)
O17 0.057(3) 0.190(7) 0.044(3) -0.026(3) 0.001(2) 0.051(4)
C55 0.051(3) 0.042(3) 0.022(2) -0.007(2) 0.007(2) 0.007(2)
C54 0.042(3) 0.060(4) 0.028(3) -0.007(2) 0.006(2) 0.014(3)
N8 0.068(3) 0.041(3) 0.045(3) -0.010(2) 0.019(2) -0.017(2)
C11 0.049(3) 0.044(3) 0.028(3) 0.005(2) 0.007(2) -0.007(2)
O20 0.053(3) 0.124(4) 0.036(2) -0.003(2) 0.0046(19) 0.035(3)
C81 0.076(5) 0.073(5) 0.057(4) -0.018(3) 0.032(3) -0.036(4)
C60 0.062(3) 0.044(3) 0.028(3) -0.006(2) 0.008(2) 0.002(3)
C28 0.090(5) 0.038(3) 0.048(3) 0.000(3) 0.030(3) -0.006(3)
C53 0.044(3) 0.050(3) 0.030(3) -0.004(2) 0.011(2) 0.006(2)
C10 0.039(3) 0.055(3) 0.034(3) 0.004(2) 0.007(2) -0.004(2)
C25 0.082(4) 0.044(3) 0.047(3) -0.003(3) 0.022(3) -0.020(3)
O10 0.111(4) 0.116(5) 0.078(4) -0.031(3) 0.044(3) -0.067(4)
C76 0.061(4) 0.078(5) 0.044(3) 0.011(3) 0.007(3) -0.003(3)
C49 0.044(3) 0.060(4) 0.035(3) -0.002(3) 0.013(2) 0.015(3)
C27 0.085(5) 0.074(5) 0.040(3) -0.005(3) 0.014(3) -0.004(4)
C69 0.071(4) 0.035(3) 0.077(4) 0.008(3) 0.046(4) 0.013(3)
C57 0.052(3) 0.056(4) 0.032(3) -0.003(2) 0.002(2) 0.010(3)
C51 0.039(3) 0.035(3) 0.027(2) -0.004(2) 0.0087(19) 0.004(2)
C37 0.057(4) 0.044(3) 0.087(5) 0.012(3) 0.030(3) 0.013(3)
C61 0.064(4) 0.047(3) 0.037(3) -0.004(3) -0.004(3) 0.007(3)
C16 0.049(3) 0.043(3) 0.029(3) 0.004(2) 0.006(2) -0.001(2)
C12 0.053(3) 0.055(4) 0.038(3) 0.010(3) 0.010(2) -0.008(3)
C26 0.087(5) 0.089(5) 0.048(4) -0.013(4) 0.015(3) -0.035(4)
C29 0.135(7) 0.062(5) 0.056(4) -0.005(4) 0.041(4) -0.019(5)
C58 0.047(3) 0.064(4) 0.031(3) -0.011(3) 0.010(2) 0.010(3)
C59 0.055(3) 0.051(3) 0.028(3) -0.006(2) 0.010(2) 0.003(3)
C75 0.091(6) 0.125(8) 0.043(4) 0.023(4) 0.003(4) -0.014(5)
C38 0.053(4) 0.046(4) 0.089(5) 0.011(3) 0.027(3) 0.005(3)
C64 0.070(4) 0.061(4) 0.036(3) -0.011(3) 0.015(3) 0.009(3)
C68 0.092(6) 0.060(5) 0.146(8) 0.036(5) 0.071(6) 0.039(4)
C9 0.040(3) 0.059(4) 0.033(3) 0.007(2) 0.012(2) -0.012(3)
C14 0.073(4) 0.053(4) 0.031(3) 0.006(3) -0.001(3) -0.010(3)
C77 0.074(4) 0.061(4) 0.062(4) -0.022(3) 0.018(3) -0.024(4)
C30 0.194(11) 0.051(5) 0.062(5) 0.009(4) 0.060(6) 0.004(6)
C63 0.093(5) 0.054(4) 0.031(3) -0.006(3) 0.021(3) -0.005(3)
C88 0.077(5) 0.118(7) 0.062(5) -0.036(5) 0.020(4) -0.043(5)
C15 0.052(3) 0.055(4) 0.036(3) 0.004(3) -0.001(2) -0.010(3)
C13 0.076(4) 0.054(4) 0.033(3) 0.006(3) 0.015(3) -0.005(3)
C62 0.088(5) 0.052(4) 0.030(3) -0.005(3) 0.004(3) -0.002(3)
C72 0.096(6) 0.073(5) 0.072(5) -0.007(4) 0.052(5) 0.001(4)
N3 0.057(3) 0.059(4) 0.147(6) 0.010(4) 0.049(4) 0.004(3)
C85 0.104(7) 0.215(13) 0.083(6) -0.072(8) 0.057(6) -0.085(8)
C41 0.080(7) 0.179(12) 0.205(13) 0.092(10) 0.085(8) 0.046(7)
C42 0.093(7) 0.065(6) 0.277(17) 0.011(8) 0.102(9) 0.001(5)
C74 0.113(7) 0.120(8) 0.044(4) 0.001(5) 0.023(4) -0.028(6)
C65 0.072(5) 0.086(6) 0.086(5) 0.051(5) 0.019(4) 0.022(4)
C71 0.161(11) 0.102(8) 0.112(8) 0.003(7) 0.092(8) 0.029(7)
C70 0.125(8) 0.102(7) 0.127(9) 0.015(6) 0.094(7) 0.050(6)
C87 0.112(8) 0.215(13) 0.072(6) -0.075(7) 0.045(5) -0.081(8)
O15 0.130(7) 0.089(6) 0.421(18) 0.005(8) 0.146(10) -0.012(5)
C31 0.172(11) 0.106(8) 0.042(4) 0.006(5) 0.022(5) 0.023(8)
C80 0.079(5) 0.121(8) 0.107(7) -0.039(6) 0.050(5) -0.063(5)
C79 0.083(6) 0.119(8) 0.100(7) -0.035(6) 0.035(5) -0.059(5)
C66 0.077(6) 0.111(7) 0.136(9) 0.072(7) 0.027(6) 0.050(5)
C32 0.119(7) 0.130(8) 0.050(5) -0.024(5) 0.015(4) -0.013(6)
C78 0.091(6) 0.091(6) 0.086(6) -0.032(5) 0.020(5) -0.047(5)
O2 0.043(2) 0.070(3) 0.031(2) 0.0087(18) 0.0027(15) -0.0001(19)
O13 0.052(2) 0.037(2) 0.059(2) -0.0029(18) 0.0258(19) 0.0042(17)
O19 0.039(2) 0.067(3) 0.042(2) -0.0126(19) 0.0090(16) 0.0124(18)
O18 0.059(3) 0.074(3) 0.042(2) -0.020(2) -0.0049(19) 0.021(2)
O1 0.038(2) 0.090(3) 0.036(2) -0.001(2) 0.0083(16) -0.018(2)
O14 0.057(3) 0.036(2) 0.085(3) 0.014(2) 0.025(2) 0.0117(18)
O1W 0.082(4) 0.119(5) 0.081(4) -0.003(3) 0.001(3) 0.038(3)
O2W 0.122(5) 0.078(4) 0.099(5) 0.026(3) -0.003(4) -0.002(3)
C67 0.092(6) 0.109(8) 0.166(10) 0.072(7) 0.077(7) 0.054(6)
C48 0.059(5) 0.183(12) 0.114(8) 0.017(8) 0.031(5) 0.024(6)
C43 0.079(6) 0.133(9) 0.153(10) -0.024(8) 0.059(6) -0.035(6)
C44 0.113(10) 0.149(13) 0.36(2) -0.040(14) 0.130(13) -0.040(9)
C45 0.131(12) 0.153(14) 0.42(3) -0.081(17) 0.153(16) -0.056(11)
C46 0.057(5) 0.37(2) 0.068(6) 0.016(10) 0.015(4) -0.014(10)
C47 0.065(6) 0.36(3) 0.205(15) 0.157(16) 0.058(8) 0.043(10)
C82 0.122(9) 0.250(17) 0.129(9) -0.088(10) 0.089(8) -0.116(10)
C83 0.188(14) 0.32(2) 0.149(11) -0.135(13) 0.137(11) -0.170(15)
C86 0.172(12) 0.267(18) 0.084(7) -0.096(9) 0.074(8) -0.107(12)
O3W 0.35(2) 0.157(12) 0.40(2) 0.030(14) 0.066(18) -0.055(13)
O4W 0.50(4) 0.59(5) 0.28(2) 0.08(3) -0.08(2) 0.18(3)

loop_
_atom_type_symbol
_atom_type_description
_atom_type_scat_dispersion_real
_atom_type_scat_dispersion_imag
_atom_type_scat_source
C C 0.0033 0.0016 'International Tables Vol C Tables 4.2.6.8 and 6.1.1.4'
H H 0.0000 0.0000 'International Tables Vol C Tables 4.2.6.8 and 6.1.1.4'
N N 0.0061 0.0033 'International Tables Vol C Tables 4.2.6.8 and 6.1.1.4'
O O 0.0106 0.0060 'International Tables Vol C Tables 4.2.6.8 and 6.1.1.4'
Zn Zn 0.2839 1.4301 'International Tables Vol C Tables 4.2.6.8 and 6.1.1.4'

loop_
_geom_angle_atom_site_label_1
_geom_angle_atom_site_label_2
_geom_angle_atom_site_label_3
_geom_angle
_geom_angle_site_symmetry_1
_geom_angle_site_symmetry_3
O6 Zn1 O4 117.43(17) . .
O6 Zn1 O13 119.46(18) . 1_545
O4 Zn1 O13 103.80(18) . 1_545
O6 Zn1 O2 102.87(18) . 3_556
O4 Zn1 O2 97.10(17) . 3_556
O13 Zn1 O2 114.28(18) 1_545 3_556
O8 Zn2 O19 105.15(19) . 3_666
O8 Zn2 O11 112.83(18) . .
O19 Zn2 O11 96.94(17) 3_666 .
O8 Zn2 N6 101.0(2) . .
O19 Zn2 N6 149.3(2) 3_666 .
O11 Zn2 N6 87.37(17) . .
O8 Zn2 N5 92.66(18) . .
O19 Zn2 N5 86.21(18) 3_666 .
O11 Zn2 N5 152.24(18) . .
N6 Zn2 N5 76.7(2) . .
O16 Zn3 O9 101.06(18) . .
O16 Zn3 O12 110.76(18) . .
O9 Zn3 O12 147.78(18) . .
O16 Zn3 O18 92.85(16) . 3_666
O9 Zn3 O18 95.8(2) . 3_666
O12 Zn3 O18 87.8(2) . 3_666
O16 Zn3 O1W 96.52(19) . .
O9 Zn3 O1W 87.9(2) . .
O12 Zn3 O1W 83.7(3) . .
O18 Zn3 O1W 169.1(2) 3_666 .
O1 Zn4 O7 103.33(17) 3_556 .
O1 Zn4 O14 101.37(19) 3_556 1_545
O7 Zn4 O14 95.95(18) . 1_545
O1 Zn4 N7 87.11(18) 3_556 .
O7 Zn4 N7 166.06(18) . .
O14 Zn4 N7 90.9(2) 1_545 .
O1 Zn4 N8 160.96(17) 3_556 .
O7 Zn4 N8 91.57(17) . .
O14 Zn4 N8 88.60(19) 1_545 .
N7 Zn4 N8 76.44(18) . .
O1 Zn4 O2W 83.5(2) 3_556 .
O7 Zn4 O2W 84.7(2) . .
O14 Zn4 O2W 174.7(2) 1_545 .
N7 Zn4 O2W 87.4(3) . .
N8 Zn4 O2W 86.2(2) . .
C17 O6 Zn1 127.6(4) . .
C18 O8 Zn2 141.9(4) . .
C49 O16 Zn3 127.4(4) . .
C17 O7 Zn4 145.2(4) . .
C36 C35 C40 118.6(5) . .
C36 C35 H35 120.7 . .
C40 C35 H35 120.7 . .
C19 C24 C23 120.3(5) . .
C19 C24 H24 119.9 . .
C23 C24 H24 119.9 . .
C5 O4 Zn1 121.2(3) . .
O14 C34 O13 126.0(5) . .
O14 C34 C40 118.5(5) . .
O13 C34 C40 115.4(5) . .
C33 O12 Zn3 123.6(4) . .
O7 C17 O6 126.6(5) . .
O7 C17 C21 117.7(5) . .
O6 C17 C21 115.6(5) . .
C24 C19 C20 120.7(5) . .
C24 C19 C18 118.4(5) . .
C20 C19 C18 120.9(5) . .
C22 C21 C20 120.3(5) . .
C22 C21 C17 120.0(5) . .
C20 C21 C17 119.7(5) . .
C10 N1 C7 127.3(4) . .
C10 N1 C9 111.5(4) . .
C7 N1 C9 121.1(4) . .
C2 C3 C4 119.7(5) . .
C2 C3 H3 120.2 . .
C4 C3 H3 120.2 . .
C21 C22 C23 120.4(5) . .
C21 C22 H22 119.8 . .
C23 C22 H22 119.8 . .
C33 O11 Zn2 136.1(4) . .
C19 C20 C21 119.0(5) . .
C19 C20 H20 120.5 . .
C21 C20 H20 120.5 . .
C57 N4 C55 126.5(5) . .
C57 N4 C58 111.8(4) . .
C55 N4 C58 121.4(4) . .
C35 C36 C37 120.6(5) . .
C35 C36 C33 120.5(5) . .
C37 C36 C33 118.8(5) . .
C3 C4 C6 120.2(5) . .
C3 C4 C5 120.2(5) . .
C6 C4 C5 119.5(5) . .
O8 C18 O9 125.9(5) . .
O8 C18 C19 117.1(5) . .
O9 C18 C19 116.9(5) . .
C55 C56 C51 121.1(5) . .
C55 C56 H56 119.4 . .
C51 C56 H56 119.4 . .
O3 C5 O4 125.0(5) . .
O3 C5 C4 121.3(5) . .
O4 C5 C4 113.7(5) . .
C88 N7 C84 118.6(6) . .
C88 N7 Zn4 127.4(5) . .
C84 N7 Zn4 113.9(4) . .
O11 C33 O12 125.0(5) . .
O11 C33 C36 118.1(5) . .
O12 C33 C36 116.8(5) . .
C76 N5 C73 118.0(5) . .
C76 N5 Zn2 127.8(4) . .
C73 N5 Zn2 114.2(4) . .
C22 C23 C24 119.3(5) . .
C22 C23 N2 121.0(5) . .
C24 C23 N2 119.6(5) . .
C39 C40 C35 120.9(5) . .
C39 C40 C34 119.1(5) . .
C35 C40 C34 120.0(5) . .
C7 C8 C2 119.5(5) . .
C7 C8 H8 120.2 . .
C2 C8 H8 120.2 . .
C18 O9 Zn3 127.3(4) . .
N5 C73 C72 122.3(7) . .
N5 C73 C69 116.0(5) . .
C72 C73 C69 121.7(6) . .
O1 C1 O2 125.9(5) . .
O1 C1 C2 118.2(4) . .
O2 C1 C2 115.9(4) . .
C25 N2 C23 126.2(5) . .
C25 N2 C26 112.8(5) . .
C23 N2 C26 121.0(5) . .
C3 C2 C8 120.7(5) . .
C3 C2 C1 119.7(4) . .
C8 C2 C1 119.5(4) . .
C40 C39 C38 119.2(6) . .
C40 C39 H39 120.4 . .
C38 C39 H39 120.4 . .
C7 C6 C4 120.6(5) . .
C7 C6 H6 119.7 . .
C4 C6 H6 119.7 . .
N7 C84 C85 123.1(7) . .
N7 C84 C81 117.4(6) . .
C85 C84 C81 119.5(6) . .
O18 C50 O19 127.3(5) . .
O18 C50 C51 116.0(5) . .
O19 C50 C51 116.8(4) . .
C65 N6 C69 117.6(6) . .
C65 N6 Zn2 127.5(5) . .
C69 N6 Zn2 114.9(4) . .
C8 C7 C6 119.3(5) . .
C8 C7 N1 119.2(4) . .
C6 C7 N1 121.6(5) . .
C51 C52 C53 119.4(5) . .
C51 C52 H52 120.3 . .
C53 C52 H52 120.3 . .
C56 C55 C54 118.8(5) . .
C56 C55 N4 120.5(5) . .
C54 C55 N4 120.7(5) . .
C53 C54 C55 120.1(5) . .
C53 C54 H54 119.9 . .
C55 C54 H54 119.9 . .
C77 N8 C81 117.4(6) . .
C77 N8 Zn4 128.1(4) . .
C81 N8 Zn4 114.6(4) . .
C16 C11 C12 120.0(5) . .
C16 C11 C9 109.5(4) . .
C12 C11 C9 130.4(5) . .
N8 C81 C80 122.8(7) . .
N8 C81 C84 117.6(6) . .
C80 C81 C84 119.6(6) . .
C59 C60 C61 122.3(5) . .
C59 C60 C57 108.9(5) . .
C61 C60 C57 128.7(6) . .
C27 C28 C29 118.7(7) . .
C27 C28 C25 108.8(5) . .
C29 C28 C25 132.4(7) . .
C52 C53 C54 120.6(5) . .
C52 C53 C49 121.0(5) . .
C54 C53 C49 118.3(5) . .
O5 C10 N1 126.5(5) . .
O5 C10 C16 127.0(5) . .
N1 C10 C16 106.4(4) . .
O10 C25 N2 125.3(6) . .
O10 C25 C28 127.8(6) . .
N2 C25 C28 106.8(5) . .
N5 C76 C75 123.1(7) . .
N5 C76 H76 118.5 . .
C75 C76 H76 118.5 . .
O17 C49 O16 125.3(5) . .
O17 C49 C53 119.1(5) . .
O16 C49 C53 115.6(5) . .
C28 C27 C32 120.4(7) . .
C28 C27 C26 110.7(6) . .
C32 C27 C26 128.9(8) . .
N6 C69 C68 122.7(7) . .
N6 C69 C73 118.2(5) . .
C68 C69 C73 119.1(7) . .
O20 C57 N4 127.1(5) . .
O20 C57 C60 126.5(5) . .
N4 C57 C60 106.4(5) . .
C52 C51 C56 119.8(5) . .
C52 C51 C50 119.9(4) . .
C56 C51 C50 120.2(4) . .
C38 C37 C36 120.5(6) . .
C38 C37 H37 119.7 . .
C36 C37 H37 119.7 . .
C62 C61 C60 117.7(6) . .
C62 C61 H61 121.1 . .
C60 C61 H61 121.1 . .
C11 C16 C15 122.4(5) . .
C11 C16 C10 109.4(5) . .
C15 C16 C10 128.1(5) . .
C11 C12 C13 118.0(6) . .
C11 C12 H12 121.0 . .
C13 C12 H12 121.0 . .
N2 C26 C27 100.8(5) . .
N2 C26 H26A 111.6 . .
C27 C26 H26A 111.6 . .
N2 C26 H26B 111.6 . .
C27 C26 H26B 111.6 . .
H26A C26 H26B 109.4 . .
C30 C29 C28 120.5(9) . .
C30 C29 H29 119.8 . .
C28 C29 H29 119.8 . .
N4 C58 C59 103.2(4) . .
N4 C58 H58A 111.1 . .
C59 C58 H58A 111.1 . .
N4 C58 H58B 111.1 . .
C59 C58 H58B 111.1 . .
H58A C58 H58B 109.1 . .
C60 C59 C64 120.5(5) . .
C60 C59 C58 109.8(5) . .
C64 C59 C58 129.6(6) . .
C74 C75 C76 119.6(8) . .
C74 C75 H75 120.2 . .
C76 C75 H75 120.2 . .
C37 C38 C39 120.1(6) . .
C37 C38 N3 119.2(6) . .
C39 C38 N3 120.7(6) . .
C59 C64 C63 117.0(6) . .
C59 C64 H64 121.5 . .
C63 C64 H64 121.5 . .
C67 C68 C69 117.7(9) . .
C67 C68 C70 125.3(8) . .
C69 C68 C70 117.0(9) . .
N1 C9 C11 103.1(4) . .
N1 C9 H9A 111.1 . .
C11 C9 H9A 111.1 . .
N1 C9 H9B 111.1 . .
C11 C9 H9B 111.1 . .
H9A C9 H9B 109.1 . .
C15 C14 C13 120.9(5) . .
C15 C14 H14 119.6 . .
C13 C14 H14 119.6 . .
N8 C77 C78 123.3(7) . .
N8 C77 H77 118.3 . .
C78 C77 H77 118.3 . .
C31 C30 C29 120.4(8) . .
C31 C30 H30 119.8 . .
C29 C30 H30 119.8 . .
C62 C63 C64 121.5(6) . .
C62 C63 H63 119.3 . .
C64 C63 H63 119.3 . .
N7 C88 C87 122.3(7) . .
N7 C88 H88 118.9 . .
C87 C88 H88 118.9 . .
C14 C15 C16 117.8(6) . .
C14 C15 H15 121.1 . .
C16 C15 H15 121.1 . .
C14 C13 C12 121.0(6) . .
C14 C13 H13 119.5 . .
C12 C13 H13 119.5 . .
C61 C62 C63 120.9(6) . .
C61 C62 H62 119.5 . .
C63 C62 H62 119.5 . .
C73 C72 C71 118.3(9) . .
C73 C72 C74 116.2(7) . .
C71 C72 C74 125.5(8) . .
C42 N3 C38 130.5(7) . .
C42 N3 C41 109.0(8) . .
C38 N3 C41 119.4(7) . .
C84 C85 C83 120.4(8) . .
C84 C85 C86 115.0(8) . .
C83 C85 C86 124.6(9) . .
C48 C41 N3 105.5(9) . .
C48 C41 H41A 110.6 . .
N3 C41 H41A 110.6 . .
C48 C41 H41B 110.6 . .
N3 C41 H41B 110.6 . .
H41A C41 H41B 108.8 . .
O15 C42 N3 125.4(9) . .
O15 C42 C43 123.8(9) . .
N3 C42 C43 110.7(8) . .
C75 C74 C72 120.7(7) . .
C75 C74 H74 119.7 . .
C72 C74 H74 119.7 . .
N6 C65 C66 122.2(8) . .
N6 C65 H65 118.9 . .
C66 C65 H65 118.9 . .
C70 C71 C72 121.5(9) . .
C70 C71 H71 119.3 . .
C72 C71 H71 119.3 . .
C71 C70 C68 122.5(8) . .
C71 C70 H70 118.7 . .
C68 C70 H70 118.7 . .
C86 C87 C88 120.2(8) . .
C86 C87 H87 119.9 . .
C88 C87 H87 119.9 . .
C32 C31 C30 120.5(9) . .
C32 C31 H31 119.8 . .
C30 C31 H31 119.8 . .
C79 C80 C81 117.4(7) . .
C79 C80 C82 124.2(7) . .
C81 C80 C82 118.2(8) . .
C78 C79 C80 119.8(7) . .
C78 C79 H79 120.1 . .
C80 C79 H79 120.1 . .
C67 C66 C65 120.2(8) . .
C67 C66 H66 119.9 . .
C65 C66 H66 119.9 . .
C31 C32 C27 119.4(10) . .
C31 C32 H32 120.3 . .
C27 C32 H32 120.3 . .
C79 C78 C77 119.2(7) . .
C79 C78 H78 120.4 . .
C77 C78 H78 120.4 . .
C1 O2 Zn1 131.1(4) . 3_556
C34 O13 Zn1 125.1(4) . 1_565
C50 O19 Zn2 131.2(3) . 3_666
C50 O18 Zn3 137.5(4) . 3_666
C1 O1 Zn4 136.2(4) . 3_556
C34 O14 Zn4 143.2(4) . 1_565
Zn3 O1W H1WA 109.9 . .
Zn3 O1W H1WB 109.6 . .
H1WA O1W H1WB 108.9 . .
Zn4 O2W H2WA 110.2 . .
Zn4 O2W H2WB 109.1 . .
H2WA O2W H2WB 109.0 . .
C66 C67 C68 119.5(8) . .
C66 C67 H67 120.2 . .
C68 C67 H67 120.2 . .
C43 C48 C47 120.0 . .
C43 C48 C41 107.2(7) . .
C47 C48 C41 132.8(7) . .
C48 C43 C44 120.0 . .
C48 C43 C42 107.0(6) . .
C44 C43 C42 133.0(6) . .
C43 C44 C45 120.0 . .
C43 C44 H44 120.0 . .
C45 C44 H44 120.0 . .
C46 C45 C44 120.0 . .
C46 C45 H45 120.0 . .
C44 C45 H45 120.0 . .
C47 C46 C45 120.0 . .
C47 C46 H46 120.0 . .
C45 C46 H46 120.0 . .
C46 C47 C48 120.0 . .
C46 C47 H47 120.0 . .
C48 C47 H47 120.0 . .
C83 C82 C80 121.2(8) . .
C83 C82 H82 119.4 . .
C80 C82 H82 119.4 . .
C82 C83 C85 121.0(9) . .
C82 C83 H83 119.5 . .
C85 C83 H83 119.5 . .
C87 C86 C85 120.8(8) . .
C87 C86 H86 119.6 . .
C85 C86 H86 119.6 . .

loop_
_geom_bond_atom_site_label_1
_geom_bond_atom_site_label_2
_geom_bond_distance
_geom_bond_site_symmetry_2
Zn1 O6 1.923(4) .
Zn1 O4 1.926(4) .
Zn1 O13 1.930(4) 1_545
Zn1 O2 1.960(4) 3_556
Zn2 O8 1.969(4) .
Zn2 O19 1.983(4) 3_666
Zn2 O11 2.039(4) .
Zn2 N6 2.117(5) .
Zn2 N5 2.162(5) .
Zn3 O16 1.959(4) .
Zn3 O9 1.967(4) .
Zn3 O12 1.973(4) .
Zn3 O18 2.037(4) 3_666
Zn3 O1W 2.164(5) .
Zn4 O1 2.019(4) 3_556
Zn4 O7 2.057(4) .
Zn4 O14 2.065(4) 1_545
Zn4 N7 2.164(5) .
Zn4 N8 2.164(5) .
Zn4 O2W 2.189(6) .
O6 C17 1.259(6) .
O8 C18 1.241(6) .
O16 C49 1.248(7) .
O7 C17 1.245(6) .
C35 C36 1.385(8) .
C35 C40 1.397(8) .
C35 H35 0.9300 .
C24 C19 1.377(7) .
C24 C23 1.384(8) .
C24 H24 0.9300 .
O4 C5 1.269(6) .
C34 O14 1.218(7) .
C34 O13 1.272(6) .
C34 C40 1.490(8) .
O12 C33 1.254(7) .
C17 C21 1.503(7) .
C19 C20 1.383(7) .
C19 C18 1.506(7) .
C21 C22 1.379(7) .
C21 C20 1.390(7) .
N1 C10 1.381(7) .
N1 C7 1.412(6) .
N1 C9 1.476(6) .
C3 C2 1.371(7) .
C3 C4 1.373(7) .
C3 H3 0.9300 .
C22 C23 1.383(7) .
C22 H22 0.9300 .
O11 C33 1.251(7) .
C20 H20 0.9300 .
N4 C57 1.383(7) .
N4 C55 1.408(6) .
N4 C58 1.463(7) .
C36 C37 1.389(8) .
C36 C33 1.502(8) .
C4 C6 1.390(7) .
C4 C5 1.518(7) .
C18 O9 1.246(6) .
C56 C55 1.372(7) .
C56 C51 1.404(7) .
C56 H56 0.9300 .
O3 C5 1.217(7) .
N7 C88 1.319(9) .
N7 C84 1.342(8) .
N5 C76 1.320(8) .
N5 C73 1.353(8) .
C23 N2 1.418(7) .
C40 C39 1.390(8) .
C8 C7 1.381(7) .
C8 C2 1.404(7) .
C8 H8 0.9300 .
C73 C72 1.412(9) .
C73 C69 1.428(10) .
C1 O1 1.240(6) .
C1 O2 1.249(6) .
C1 C2 1.504(7) .
N2 C25 1.349(8) .
N2 C26 1.472(8) .
C39 C38 1.398(9) .
C39 H39 0.9300 .
C6 C7 1.387(7) .
C6 H6 0.9300 .
C84 C85 1.396(10) .
C84 C81 1.448(9) .
C50 O18 1.231(6) .
C50 O19 1.249(6) .
C50 C51 1.511(7) .
N6 C65 1.317(9) .
N6 C69 1.343(8) .
O5 C10 1.211(7) .
C52 C51 1.383(7) .
C52 C53 1.386(7) .
C52 H52 0.9300 .
O17 C49 1.219(7) .
C55 C54 1.404(7) .
C54 C53 1.390(7) .
C54 H54 0.9300 .
N8 C77 1.315(8) .
N8 C81 1.322(8) .
C11 C16 1.378(8) .
C11 C12 1.378(8) .
C11 C9 1.486(7) .
O20 C57 1.215(7) .
C81 C80 1.410(9) .
C60 C59 1.377(8) .
C60 C61 1.384(8) .
C60 C57 1.473(8) .
C28 C27 1.348(10) .
C28 C29 1.369(9) .
C28 C25 1.465(8) .
C53 C49 1.508(7) .
C10 C16 1.470(7) .
C25 O10 1.221(8) .
C76 C75 1.394(10) .
C76 H76 0.9300 .
C27 C32 1.389(10) .
C27 C26 1.500(9) .
C69 C68 1.400(9) .
C37 C38 1.366(9) .
C37 H37 0.9300 .
C61 C62 1.373(9) .
C61 H61 0.9300 .
C16 C15 1.380(8) .
C12 C13 1.400(9) .
C12 H12 0.9300 .
C26 H26A 0.9700 .
C26 H26B 0.9700 .
C29 C30 1.350(12) .
C29 H29 0.9300 .
C58 C59 1.483(7) .
C58 H58A 0.9700 .
C58 H58B 0.9700 .
C59 C64 1.397(8) .
C75 C74 1.314(13) .
C75 H75 0.9300 .
C38 N3 1.432(8) .
C64 C63 1.398(9) .
C64 H64 0.9300 .
C68 C67 1.364(14) .
C68 C70 1.486(14) .
C9 H9A 0.9700 .
C9 H9B 0.9700 .
C14 C15 1.372(9) .
C14 C13 1.381(9) .
C14 H14 0.9300 .
C77 C78 1.385(11) .
C77 H77 0.9300 .
C30 C31 1.349(15) .
C30 H30 0.9300 .
C63 C62 1.391(10) .
C63 H63 0.9300 .
C88 C87 1.378(11) .
C88 H88 0.9300 .
C15 H15 0.9300 .
C13 H13 0.9300 .
C62 H62 0.9300 .
C72 C71 1.412(13) .
C72 C74 1.418(13) .
N3 C42 1.297(11) .
N3 C41 1.454(12) .
C85 C83 1.408(13) .
C85 C86 1.433(13) .
C41 C48 1.452(11) .
C41 H41A 0.9700 .
C41 H41B 0.9700 .
C42 O15 1.229(12) .
C42 C43 1.444(10) .
C74 H74 0.9300 .
C65 C66 1.384(11) .
C65 H65 0.9300 .
C71 C70 1.313(15) .
C71 H71 0.9300 .
C70 H70 0.9300 .
C87 C86 1.309(14) .
C87 H87 0.9300 .
C31 C32 1.336(13) .
C31 H31 0.9300 .
C80 C79 1.370(12) .
C80 C82 1.452(12) .
C79 C78 1.334(12) .
C79 H79 0.9300 .
C66 C67 1.340(14) .
C66 H66 0.9300 .
C32 H32 0.9300 .
C78 H78 0.9300 .
O2 Zn1 1.960(4) 3_556
O13 Zn1 1.930(4) 1_565
O19 Zn2 1.983(4) 3_666
O18 Zn3 2.037(4) 3_666
O1 Zn4 2.019(4) 3_556
O14 Zn4 2.065(4) 1_565
O1W H1WA 0.8582 .
O1W H1WB 0.8587 .
O2W H2WA 0.8578 .
O2W H2WB 0.8553 .
C67 H67 0.9300 .
C48 C43 1.3900 .
C48 C47 1.3900 .
C43 C44 1.3900 .
C44 C45 1.3900 .
C44 H44 0.9300 .
C45 C46 1.3900 .
C45 H45 0.9300 .
C46 C47 1.3900 .
C46 H46 0.9300 .
C47 H47 0.9300 .
C82 C83 1.352(15) .
C82 H82 0.9300 .
C83 H83 0.9300 .
C86 H86 0.9300 .

loop_
_geom_torsion_atom_site_label_1
_geom_torsion_atom_site_label_2
_geom_torsion_atom_site_label_3
_geom_torsion_atom_site_label_4
_geom_torsion
_geom_torsion_site_symmetry_1
_geom_torsion_site_symmetry_4
O4 Zn1 O6 C17 -152.7(5) . .
O13 Zn1 O6 C17 80.3(5) 1_545 .
O2 Zn1 O6 C17 -47.6(5) 3_556 .
O19 Zn2 O8 C18 -44.0(7) 3_666 .
O11 Zn2 O8 C18 60.4(7) . .
N6 Zn2 O8 C18 152.2(7) . .
N5 Zn2 O8 C18 -130.8(7) . .
O9 Zn3 O16 C49 89.9(5) . .
O12 Zn3 O16 C49 -84.9(5) . .
O18 Zn3 O16 C49 -173.6(5) 3_666 .
O1W Zn3 O16 C49 0.8(6) . .
O1 Zn4 O7 C17 62.8(7) 3_556 .
O14 Zn4 O7 C17 -40.4(7) 1_545 .
N7 Zn4 O7 C17 -159.5(8) . .
N8 Zn4 O7 C17 -129.1(7) . .
O2W Zn4 O7 C17 144.9(7) . .
O6 Zn1 O4 C5 -34.9(5) . .
O13 Zn1 O4 C5 99.4(5) 1_545 .
O2 Zn1 O4 C5 -143.4(5) 3_556 .
O16 Zn3 O12 C33 178.9(6) . .
O9 Zn3 O12 C33 8.4(9) . .
O18 Zn3 O12 C33 -88.9(6) 3_666 .
O1W Zn3 O12 C33 84.3(6) . .
Zn4 O7 C17 O6 -2.3(11) . .
Zn4 O7 C17 C21 175.6(5) . .
Zn1 O6 C17 O7 -18.1(9) . .
Zn1 O6 C17 C21 164.0(4) . .
C23 C24 C19 C20 0.4(9) . .
C23 C24 C19 C18 -178.1(5) . .
O7 C17 C21 C22 -177.5(5) . .
O6 C17 C21 C22 0.7(8) . .
O7 C17 C21 C20 3.9(8) . .
O6 C17 C21 C20 -178.0(5) . .
C20 C21 C22 C23 -1.2(9) . .
C17 C21 C22 C23 -179.8(5) . .
O8 Zn2 O11 C33 -87.2(6) . .
O19 Zn2 O11 C33 22.5(6) 3_666 .
N6 Zn2 O11 C33 172.0(6) . .
N5 Zn2 O11 C33 117.6(6) . .
C24 C19 C20 C21 1.2(8) . .
C18 C19 C20 C21 179.6(5) . .
C22 C21 C20 C19 -0.8(8) . .
C17 C21 C20 C19 177.8(5) . .
C40 C35 C36 C37 -1.5(9) . .
C40 C35 C36 C33 -178.2(5) . .
C2 C3 C4 C6 0.5(8) . .
C2 C3 C4 C5 -176.5(5) . .
Zn2 O8 C18 O9 -31.1(11) . .
Zn2 O8 C18 C19 148.1(5) . .
C24 C19 C18 O8 -21.6(8) . .
C20 C19 C18 O8 160.0(5) . .
C24 C19 C18 O9 157.7(5) . .
C20 C19 C18 O9 -20.7(8) . .
Zn1 O4 C5 O3 -10.8(9) . .
Zn1 O4 C5 C4 168.4(4) . .
C3 C4 C5 O3 169.9(6) . .
C6 C4 C5 O3 -7.2(9) . .
C3 C4 C5 O4 -9.3(8) . .
C6 C4 C5 O4 173.6(5) . .
O1 Zn4 N7 C88 -9.0(8) 3_556 .
O7 Zn4 N7 C88 -148.0(8) . .
O14 Zn4 N7 C88 92.4(8) 1_545 .
N8 Zn4 N7 C88 -179.3(8) . .
O2W Zn4 N7 C88 -92.6(8) . .
O1 Zn4 N7 C84 167.7(6) 3_556 .
O7 Zn4 N7 C84 28.7(13) . .
O14 Zn4 N7 C84 -90.9(6) 1_545 .
N8 Zn4 N7 C84 -2.6(6) . .
O2W Zn4 N7 C84 84.1(7) . .
Zn2 O11 C33 O12 47.5(11) . .
Zn2 O11 C33 C36 -129.0(5) . .
Zn3 O12 C33 O11 3.4(10) . .
Zn3 O12 C33 C36 180.0(4) . .
C35 C36 C33 O11 -27.4(9) . .
C37 C36 C33 O11 155.8(6) . .
C35 C36 C33 O12 155.8(6) . .
C37 C36 C33 O12 -20.9(9) . .
O8 Zn2 N5 C76 76.8(6) . .
O19 Zn2 N5 C76 -28.2(6) 3_666 .
O11 Zn2 N5 C76 -125.9(6) . .
N6 Zn2 N5 C76 177.5(6) . .
O8 Zn2 N5 C73 -101.6(4) . .
O19 Zn2 N5 C73 153.4(4) 3_666 .
O11 Zn2 N5 C73 55.7(6) . .
N6 Zn2 N5 C73 -0.9(4) . .
C21 C22 C23 C24 2.7(9) . .
C21 C22 C23 N2 -177.3(6) . .
C19 C24 C23 C22 -2.3(9) . .
C19 C24 C23 N2 177.7(5) . .
C36 C35 C40 C39 0.1(9) . .
C36 C35 C40 C34 179.5(5) . .
O14 C34 C40 C39 11.8(9) . .
O13 C34 C40 C39 -164.9(6) . .
O14 C34 C40 C35 -167.6(6) . .
O13 C34 C40 C35 15.7(8) . .
O8 C18 O9 Zn3 17.9(9) . .
C19 C18 O9 Zn3 -161.3(4) . .
O16 Zn3 O9 C18 155.1(5) . .
O12 Zn3 O9 C18 -34.0(8) . .
O18 Zn3 O9 C18 61.1(5) 3_666 .
O1W Zn3 O9 C18 -108.6(5) . .
C76 N5 C73 C72 1.4(10) . .
Zn2 N5 C73 C72 180.0(5) . .
C76 N5 C73 C69 -176.7(6) . .
Zn2 N5 C73 C69 1.9(7) . .
C22 C23 N2 C25 -45.5(10) . .
C24 C23 N2 C25 134.4(7) . .
C22 C23 N2 C26 136.8(7) . .
C24 C23 N2 C26 -43.3(9) . .
C4 C3 C2 C8 0.0(8) . .
C4 C3 C2 C1 176.4(5) . .
C7 C8 C2 C3 -0.3(8) . .
C7 C8 C2 C1 -176.7(5) . .
O1 C1 C2 C3 -168.6(5) . .
O2 C1 C2 C3 10.4(7) . .
O1 C1 C2 C8 7.9(8) . .
O2 C1 C2 C8 -173.1(5) . .
C35 C40 C39 C38 -0.6(10) . .
C34 C40 C39 C38 -179.9(6) . .
C3 C4 C6 C7 -0.8(9) . .
C5 C4 C6 C7 176.3(5) . .
C88 N7 C84 C85 -0.3(16) . .
Zn4 N7 C84 C85 -177.4(10) . .
C88 N7 C84 C81 -179.5(9) . .
Zn4 N7 C84 C81 3.4(11) . .
O8 Zn2 N6 C65 -87.7(7) . .
O19 Zn2 N6 C65 124.2(7) 3_666 .
O11 Zn2 N6 C65 25.0(7) . .
N5 Zn2 N6 C65 -177.9(7) . .
O8 Zn2 N6 C69 89.9(5) . .
O19 Zn2 N6 C69 -58.2(6) 3_666 .
O11 Zn2 N6 C69 -157.4(5) . .
N5 Zn2 N6 C69 -0.3(5) . .
C2 C8 C7 C6 0.0(8) . .
C2 C8 C7 N1 179.6(5) . .
C4 C6 C7 C8 0.5(9) . .
C4 C6 C7 N1 -179.1(5) . .
C10 N1 C7 C8 -179.4(6) . .
C9 N1 C7 C8 -3.1(8) . .
C10 N1 C7 C6 0.1(9) . .
C9 N1 C7 C6 176.5(5) . .
C51 C56 C55 C54 -2.9(8) . .
C51 C56 C55 N4 176.4(5) . .
C57 N4 C55 C56 -174.0(6) . .
C58 N4 C55 C56 -1.3(8) . .
C57 N4 C55 C54 5.3(9) . .
C58 N4 C55 C54 178.0(6) . .
C56 C55 C54 C53 3.2(9) . .
N4 C55 C54 C53 -176.2(5) . .
O1 Zn4 N8 C77 150.2(7) 3_556 .
O7 Zn4 N8 C77 8.4(6) . .
O14 Zn4 N8 C77 -87.6(6) 1_545 .
N7 Zn4 N8 C77 -178.8(7) . .
O2W Zn4 N8 C77 93.0(6) . .
O1 Zn4 N8 C81 -29.6(9) 3_556 .
O7 Zn4 N8 C81 -171.4(5) . .
O14 Zn4 N8 C81 92.6(5) 1_545 .
N7 Zn4 N8 C81 1.4(5) . .
O2W Zn4 N8 C81 -86.8(6) . .
C77 N8 C81 C80 1.0(13) . .
Zn4 N8 C81 C80 -179.2(8) . .
C77 N8 C81 C84 -179.9(8) . .
Zn4 N8 C81 C84 0.0(10) . .
N7 C84 C81 N8 -2.3(13) . .
C85 C84 C81 N8 178.4(10) . .
N7 C84 C81 C80 176.9(9) . .
C85 C84 C81 C80 -2.4(16) . .
C51 C52 C53 C54 -1.6(8) . .
C51 C52 C53 C49 -179.0(5) . .
C55 C54 C53 C52 -0.9(9) . .
C55 C54 C53 C49 176.5(5) . .
C7 N1 C10 O5 -1.5(10) . .
C9 N1 C10 O5 -178.1(6) . .
C7 N1 C10 C16 176.4(5) . .
C9 N1 C10 C16 -0.2(7) . .
C23 N2 C25 O10 -2.9(12) . .
C26 N2 C25 O10 175.0(8) . .
C23 N2 C25 C28 -179.6(6) . .
C26 N2 C25 C28 -1.7(8) . .
C27 C28 C25 O10 -177.1(8) . .
C29 C28 C25 O10 5.2(14) . .
C27 C28 C25 N2 -0.5(8) . .
C29 C28 C25 N2 -178.1(8) . .
C73 N5 C76 C75 -1.8(10) . .
Zn2 N5 C76 C75 179.9(6) . .
Zn3 O16 C49 O17 -12.9(10) . .
Zn3 O16 C49 C53 168.1(4) . .
C52 C53 C49 O17 -177.3(7) . .
C54 C53 C49 O17 5.3(10) . .
C52 C53 C49 O16 1.8(9) . .
C54 C53 C49 O16 -175.7(6) . .
C29 C28 C27 C32 -1.1(12) . .
C25 C28 C27 C32 -179.1(8) . .
C29 C28 C27 C26 -179.6(7) . .
C25 C28 C27 C26 2.4(9) . .
C65 N6 C69 C68 -0.5(11) . .
Zn2 N6 C69 C68 -178.3(6) . .
C65 N6 C69 C73 179.2(7) . .
Zn2 N6 C69 C73 1.4(8) . .
N5 C73 C69 N6 -2.2(9) . .
C72 C73 C69 N6 179.7(7) . .
N5 C73 C69 C68 177.5(7) . .
C72 C73 C69 C68 -0.6(11) . .
C55 N4 C57 O20 -5.2(11) . .
C58 N4 C57 O20 -178.5(7) . .
C55 N4 C57 C60 173.1(5) . .
C58 N4 C57 C60 -0.2(7) . .
C59 C60 C57 O20 178.1(7) . .
C61 C60 C57 O20 2.0(11) . .
C59 C60 C57 N4 -0.3(7) . .
C61 C60 C57 N4 -176.4(6) . .
C53 C52 C51 C56 1.9(8) . .
C53 C52 C51 C50 178.5(5) . .
C55 C56 C51 C52 0.4(8) . .
C55 C56 C51 C50 -176.2(5) . .
O18 C50 C51 C52 -11.9(8) . .
O19 C50 C51 C52 168.6(5) . .
O18 C50 C51 C56 164.7(5) . .
O19 C50 C51 C56 -14.8(7) . .
C35 C36 C37 C38 3.4(11) . .
C33 C36 C37 C38 -179.8(7) . .
C59 C60 C61 C62 -0.3(9) . .
C57 C60 C61 C62 175.4(6) . .
C12 C11 C16 C15 1.4(9) . .
C9 C11 C16 C15 177.6(6) . .
C12 C11 C16 C10 -175.2(5) . .
C9 C11 C16 C10 1.1(7) . .
O5 C10 C16 C11 177.4(7) . .
N1 C10 C16 C11 -0.5(7) . .
O5 C10 C16 C15 1.1(11) . .
N1 C10 C16 C15 -176.8(6) . .
C16 C11 C12 C13 -0.1(9) . .
C9 C11 C12 C13 -175.4(6) . .
C25 N2 C26 C27 3.0(8) . .
C23 N2 C26 C27 -179.0(6) . .
C28 C27 C26 N2 -3.2(9) . .
C32 C27 C26 N2 178.5(9) . .
C27 C28 C29 C30 0.5(12) . .
C25 C28 C29 C30 177.9(8) . .
C57 N4 C58 C59 0.5(7) . .
C55 N4 C58 C59 -173.2(5) . .
C61 C60 C59 C64 -0.8(10) . .
C57 C60 C59 C64 -177.2(6) . .
C61 C60 C59 C58 177.0(6) . .
C57 C60 C59 C58 0.6(7) . .
N4 C58 C59 C60 -0.7(7) . .
N4 C58 C59 C64 176.8(6) . .
N5 C76 C75 C74 1.1(14) . .
C36 C37 C38 C39 -3.8(11) . .
C36 C37 C38 N3 177.0(7) . .
C40 C39 C38 C37 2.4(11) . .
C40 C39 C38 N3 -178.5(7) . .
C60 C59 C64 C63 1.0(9) . .
C58 C59 C64 C63 -176.3(6) . .
N6 C69 C68 C67 1.4(14) . .
C73 C69 C68 C67 -178.3(9) . .
N6 C69 C68 C70 -178.3(8) . .
C73 C69 C68 C70 2.0(12) . .
C10 N1 C9 C11 0.8(7) . .
C7 N1 C9 C11 -176.0(5) . .
C16 C11 C9 N1 -1.1(6) . .
C12 C11 C9 N1 174.6(6) . .
C81 N8 C77 C78 0.1(12) . .
Zn4 N8 C77 C78 -179.6(7) . .
C28 C29 C30 C31 1.2(15) . .
C59 C64 C63 C62 -0.3(10) . .
C84 N7 C88 C87 1.2(15) . .
Zn4 N7 C88 C87 177.8(9) . .
C13 C14 C15 C16 1.2(10) . .
C11 C16 C15 C14 -1.9(9) . .
C10 C16 C15 C14 173.9(6) . .
C15 C14 C13 C12 0.0(10) . .
C11 C12 C13 C14 -0.6(10) . .
C60 C61 C62 C63 1.1(10) . .
C64 C63 C62 C61 -0.8(10) . .
N5 C73 C72 C71 -178.9(8) . .
C69 C73 C72 C71 -0.9(12) . .
N5 C73 C72 C74 -0.4(11) . .
C69 C73 C72 C74 177.6(7) . .
C37 C38 N3 C42 -171.9(12) . .
C39 C38 N3 C42 8.9(16) . .
C37 C38 N3 C41 -5.1(13) . .
C39 C38 N3 C41 175.8(10) . .
N7 C84 C85 C83 -179.7(15) . .
C81 C84 C85 C83 -1(2) . .
N7 C84 C85 C86 0(2) . .
C81 C84 C85 C86 179.0(13) . .
C42 N3 C41 C48 -7.5(15) . .
C38 N3 C41 C48 -177.0(8) . .
C38 N3 C42 O15 -1(3) . .
C41 N3 C42 O15 -169.2(17) . .
C38 N3 C42 C43 175.5(9) . .
C41 N3 C42 C43 7.5(16) . .
C76 C75 C74 C72 0.0(15) . .
C73 C72 C74 C75 -0.3(13) . .
C71 C72 C74 C75 178.1(10) . .
C69 N6 C65 C66 0.1(13) . .
Zn2 N6 C65 C66 177.6(8) . .
C73 C72 C71 C70 1.0(17) . .
C74 C72 C71 C70 -177.4(11) . .
C72 C71 C70 C68 0(2) . .
C67 C68 C70 C71 178.3(13) . .
C69 C68 C70 C71 -2.0(17) . .
N7 C88 C87 C86 -2(2) . .
C29 C30 C31 C32 -2.3(17) . .
N8 C81 C80 C79 -1.5(16) . .
C84 C81 C80 C79 179.3(10) . .
N8 C81 C80 C82 -176.1(11) . .
C84 C81 C80 C82 4.8(17) . .
C81 C80 C79 C78 1.0(18) . .
C82 C80 C79 C78 175.2(13) . .
N6 C65 C66 C67 -0.6(17) . .
C30 C31 C32 C27 1.6(17) . .
C28 C27 C32 C31 0.1(15) . .
C26 C27 C32 C31 178.2(9) . .
C80 C79 C78 C77 0.1(18) . .
N8 C77 C78 C79 -0.7(15) . .
O1 C1 O2 Zn1 31.0(9) . 3_556
C2 C1 O2 Zn1 -147.9(4) . 3_556
O14 C34 O13 Zn1 -11.2(9) . 1_565
C40 C34 O13 Zn1 165.3(4) . 1_565
O18 C50 O19 Zn2 -12.7(9) . 3_666
C51 C50 O19 Zn2 166.8(4) . 3_666
O19 C50 O18 Zn3 -6.7(10) . 3_666
C51 C50 O18 Zn3 173.8(4) . 3_666
O2 C1 O1 Zn4 15.3(10) . 3_556
C2 C1 O1 Zn4 -165.8(4) . 3_556
O13 C34 O14 Zn4 -33.9(11) . 1_565
C40 C34 O14 Zn4 149.8(5) . 1_565
C65 C66 C67 C68 1.6(19) . .
C69 C68 C67 C66 -1.9(17) . .
C70 C68 C67 C66 177.8(11) . .
N3 C41 C48 C43 4.4(12) . .
N3 C41 C48 C47 -175.0(6) . .
C47 C48 C43 C44 0.0 . .
C41 C48 C43 C44 -179.5(9) . .
C47 C48 C43 C42 179.2(9) . .
C41 C48 C43 C42 -0.3(11) . .
O15 C42 C43 C48 172.2(15) . .
N3 C42 C43 C48 -4.7(14) . .
O15 C42 C43 C44 -9(2) . .
N3 C42 C43 C44 174.5(8) . .
C48 C43 C44 C45 0.0 . .
C42 C43 C44 C45 -179.0(12) . .
C43 C44 C45 C46 0.0 . .
C44 C45 C46 C47 0.0 . .
C45 C46 C47 C48 0.0 . .
C43 C48 C47 C46 0.0 . .
C41 C48 C47 C46 179.4(12) . .
C79 C80 C82 C83 -178.7(17) . .
C81 C80 C82 C83 -4(2) . .
C80 C82 C83 C85 2(3) . .
C84 C85 C83 C82 1(3) . .
C86 C85 C83 C82 -178.6(19) . .
C88 C87 C86 C85 1(3) . .
C84 C85 C86 C87 0(3) . .
C83 C85 C86 C87 179.3(18) . .

loop_
_platon_squeeze_void_nr
_platon_squeeze_void_average_x
_platon_squeeze_void_average_y
_platon_squeeze_void_average_z
_platon_squeeze_void_volume
_platon_squeeze_void_count_electrons
_platon_squeeze_void_content
1 0.500 0.000 0.000 1229 141 ' '
2 0.546 0.167 0.432 7 1 ' '
3 1.000 0.500 0.500 1228 141 ' '
4 0.046 0.333 0.932 7 1 ' '
5 0.954 0.667 0.068 7 1 ' '
6 0.454 0.833 0.568 7 1 ' '
